data_7226734
loop_
_publ_author_name
'Ovsyannikov, A. S.'
'Lang, M. N.'
'Ferlay, S.'
'Solovieva, S. E.'
'Antipin, I. S.'
'Konovalov, A. I.'
'Kyritsakas, N.'
'Hosseini, M. W.'

_publ_section_title
;
 Molecular tectonics: tetracarboxythiacalix[4]arene derivatives as tectons
 for the formation of hydrogen-bonded networks
;
_journal_issue 44
_journal_name_full CrystEngComm
_journal_page_first 8622
_journal_paper_doi 10.1039/C6CE02026G
_journal_volume 18
_journal_year 2016
_chemical_formula_moiety 'C72 H68 O8 S8, 2(C10 H20 N4), 2(H2 O)'
_chemical_formula_sum 'C92 H112 N8 O10 S8'
_chemical_formula_weight 1746.37
_space_group_crystal_system monoclinic
_space_group_IT_number 13
_space_group_name_Hall '-P 2yac'
_space_group_name_H-M_alt 'P 1 2/n 1'
_symmetry_space_group_name_Hall '-P 2yac'
_symmetry_space_group_name_H-M 'P 1 2/n 1'
_atom_sites_solution_hydrogens geom
_audit_creation_method SHELXL-2014/6
_audit_update_record
;
2016-09-15 deposited with the CCDC.
2016-10-06 downloaded from the CCDC.
;
_cell_angle_alpha 90
_cell_angle_beta 105.7270(10)
_cell_angle_gamma 90
_cell_formula_units_Z 2
_cell_length_a 11.0804(5)
_cell_length_b 22.8508(10)
_cell_length_c 19.1244(6)
_cell_measurement_reflns_used 12000
_cell_measurement_temperature 173(2)
_cell_measurement_theta_max 25.
_cell_measurement_theta_min 2.5
_cell_volume 4660.9(3)
_computing_cell_refinement 'Bruker SAINT'
_computing_data_collection 'Bruker APEX2'
_computing_data_reduction 'Bruker SAINT'
_computing_molecular_graphics 'Bruker SHELXTL'
_computing_publication_material 'Bruker SHELXTL'
_computing_structure_refinement 'SHELXL-2014 (Sheldrick 2014)'
_computing_structure_solution 'SHELXS-97 (Sheldrick 2008)'
_diffrn_ambient_temperature 173(2)
_diffrn_measured_fraction_theta_full 0.966
_diffrn_measured_fraction_theta_max 0.917
_diffrn_measurement_device_type 'Bruker APEX-II CCD'
_diffrn_measurement_method '\f and \w scans'
_diffrn_radiation_type MoK\a
_diffrn_radiation_wavelength 0.71073
_diffrn_reflns_av_R_equivalents 0.0882
_diffrn_reflns_av_unetI/netI 0.1053
_diffrn_reflns_Laue_measured_fraction_full 0.966
_diffrn_reflns_Laue_measured_fraction_max 0.917
_diffrn_reflns_limit_h_max 15
_diffrn_reflns_limit_h_min -15
_diffrn_reflns_limit_k_max 32
_diffrn_reflns_limit_k_min -32
_diffrn_reflns_limit_l_max 22
_diffrn_reflns_limit_l_min -19
_diffrn_reflns_number 12703
_diffrn_reflns_point_group_measured_fraction_full 0.966
_diffrn_reflns_point_group_measured_fraction_max 0.917
_diffrn_reflns_theta_full 25.242
_diffrn_reflns_theta_max 30.186
_diffrn_reflns_theta_min 1.420
_exptl_absorpt_coefficient_mu 0.252
_exptl_absorpt_correction_T_max 0.992
_exptl_absorpt_correction_T_min 0.982
_exptl_absorpt_correction_type multi-scan
_exptl_absorpt_process_details sadabs
_exptl_crystal_colour colorless
_exptl_crystal_density_diffrn 1.244
_exptl_crystal_density_meas ?
_exptl_crystal_description prism
_exptl_crystal_F_000 1856
_exptl_crystal_size_max 0.050
_exptl_crystal_size_mid 0.040
_exptl_crystal_size_min 0.040
_refine_diff_density_max 1.426
_refine_diff_density_min -0.844
_refine_diff_density_rms 0.114
_refine_ls_extinction_method none
_refine_ls_goodness_of_fit_ref 1.019
_refine_ls_hydrogen_treatment constr
_refine_ls_matrix_type full
_refine_ls_number_parameters 461
_refine_ls_number_reflns 12703
_refine_ls_number_restraints 6
_refine_ls_restrained_S_all 1.019
_refine_ls_R_factor_all 0.2288
_refine_ls_R_factor_gt 0.1264
_refine_ls_shift/su_max 0.001
_refine_ls_shift/su_mean 0.000
_refine_ls_structure_factor_coef Fsqd
_refine_ls_weighting_details 'w=1/[\s^2^(Fo^2^)+(0.1782P)^2^+8.0952P] where P=(Fo^2^+2Fc^2^)/3'
_refine_ls_weighting_scheme calc
_refine_ls_wR_factor_gt 0.2812
_refine_ls_wR_factor_ref 0.3383
_reflns_Friedel_coverage 0.000
_reflns_number_gt 5992
_reflns_number_total 12703
_reflns_threshold_expression 'I > 2\s(I)'
_cod_data_source_file c6ce02026g2.cif
_cod_data_source_block e3753a_a
_cod_depositor_comments
;
The following automatic conversions were performed:

'_exptl_crystal_density_meas' value 'none' was changed to '?' - the
value is perceived as not measured.

Automatic conversion script
Id: cif_fix_values 4268 2015-11-12 08:31:59Z antanas 

 Adding full bibliography for 7226728--7226735.cif.
;
_cod_database_code 7226734
_shelx_space_group_comment
;
The symmetry employed for this shelxl refinement is uniquely defined
by the following loop, which should always be used as a source of
symmetry information in preference to the above space-group names.
They are only intended as comments.
;
_shelx_estimated_absorpt_t_min 0.988
_shelx_estimated_absorpt_t_max 0.990
_shelxl_version_number 2014/6

loop_
_space_group_symop_operation_xyz
'x, y, z'
'-x+1/2, y, -z+1/2'
'-x, -y, -z'
'x-1/2, -y, z-1/2'

loop_
_atom_site_label
_atom_site_type_symbol
_atom_site_fract_x
_atom_site_fract_y
_atom_site_fract_z
_atom_site_U_iso_or_equiv
_atom_site_adp_type
_atom_site_occupancy
_atom_site_site_symmetry_order
_atom_site_calc_flag
_atom_site_refinement_flags_posn
_atom_site_refinement_flags_adp
_atom_site_refinement_flags_occupancy
_atom_site_disorder_assembly
_atom_site_disorder_group
S1 S 0.42773(11) 0.58816(6) 0.95789(8) 0.0483(4) Uani 1 1 d . . . . .
C1 C 0.2235(4) 0.5576(2) 0.5826(3) 0.0419(13) Uani 1 1 d . . . . .
C2 C 0.3236(4) 0.5894(2) 0.6258(3) 0.0404(12) Uani 1 1 d . . . . .
C3 C 0.4398(4) 0.5601(2) 0.6499(3) 0.0393(12) Uani 1 1 d . . . . .
C4 C 0.4548(4) 0.5041(2) 0.6266(3) 0.0398(12) Uani 1 1 d . . . . .
H4 H 0.5344 0.4858 0.6430 0.048 Uiso 1 1 calc R U . . .
C5 C 0.3565(4) 0.4735(2) 0.5797(3) 0.0365(11) Uani 1 1 d . . . . .
C6 C 0.2389(4) 0.5015(2) 0.5600(3) 0.0389(11) Uani 1 1 d . . . . .
H6 H 0.1686 0.4812 0.5304 0.047 Uiso 1 1 calc R U . . .
S2 S 0.30872(12) 0.66386(6) 0.64813(8) 0.0490(4) Uani 1 1 d . . . . .
C7 C 0.3153(10) 0.6963(3) 0.5634(4) 0.093(3) Uani 1 1 d . . . . .
H7A H 0.3921 0.6830 0.5511 0.112 Uiso 1 1 calc R U . . .
H7B H 0.2419 0.6833 0.5242 0.112 Uiso 1 1 calc R U . . .
C8 C 0.3156(9) 0.7615(3) 0.5683(4) 0.084(2) Uani 1 1 d . . . . .
C9 C 0.2220(8) 0.7956(4) 0.5244(4) 0.086(2) Uani 1 1 d . . . . .
H9 H 0.1517 0.7775 0.4919 0.103 Uiso 1 1 calc R U . . .
C10 C 0.2306(9) 0.8572(4) 0.5277(5) 0.089(2) Uani 1 1 d . . . . .
H10 H 0.1642 0.8803 0.4990 0.107 Uiso 1 1 calc R U . . .
C11 C 0.3341(10) 0.8840(3) 0.5721(5) 0.088(3) Uani 1 1 d . . . . .
C12 C 0.4259(10) 0.8503(3) 0.6171(5) 0.097(3) Uani 1 1 d . . . . .
H12 H 0.4961 0.8685 0.6496 0.116 Uiso 1 1 calc R U . . .
C13 C 0.4160(10) 0.7895(3) 0.6150(5) 0.102(3) Uani 1 1 d . . . . .
H13 H 0.4799 0.7668 0.6465 0.123 Uiso 1 1 calc R U . . .
C14 C 0.3475(11) 0.9499(4) 0.5696(6) 0.097(3) Uani 1 1 d . . . . .
O1 O 0.2551(8) 0.9785(3) 0.5326(4) 0.127(3) Uani 1 1 d . . . . .
O2 O 0.4561(9) 0.9708(3) 0.6048(5) 0.133(3) Uani 1 1 d . . . . .
C15 C 0.3703(4) 0.4123(2) 0.5522(3) 0.0405(12) Uani 1 1 d . . . . .
C16 C 0.2857(6) 0.3703(3) 0.5806(4) 0.0580(15) Uani 1 1 d . . . . .
H16A H 0.3110 0.3705 0.6338 0.087 Uiso 1 1 calc R U . . .
H16B H 0.2941 0.3306 0.5630 0.087 Uiso 1 1 calc R U . . .
H16C H 0.1983 0.3830 0.5630 0.087 Uiso 1 1 calc R U . . .
C17 C 0.3275(6) 0.4122(3) 0.4688(3) 0.0574(16) Uani 1 1 d . . . . .
H17A H 0.2405 0.4258 0.4524 0.086 Uiso 1 1 calc R U . . .
H17B H 0.3332 0.3724 0.4509 0.086 Uiso 1 1 calc R U . . .
H17C H 0.3815 0.4384 0.4500 0.086 Uiso 1 1 calc R U . . .
C18 C 0.5063(6) 0.3904(3) 0.5763(4) 0.073(2) Uani 1 1 d . . . . .
H18A H 0.5596 0.4160 0.5563 0.109 Uiso 1 1 calc R U . . .
H18B H 0.5103 0.3504 0.5586 0.109 Uiso 1 1 calc R U . . .
H18C H 0.5359 0.3908 0.6295 0.109 Uiso 1 1 calc R U . . .
S3 S 0.57985(11) 0.59496(6) 0.70048(8) 0.0438(4) Uani 1 1 d . . . . .
C19 C 0.5496(4) 0.6236(2) 0.7802(3) 0.0383(11) Uani 1 1 d . . . . .
C20 C 0.4967(4) 0.5927(2) 0.8281(3) 0.0370(11) Uani 1 1 d . . . . .
C21 C 0.4821(4) 0.6215(2) 0.8889(3) 0.0377(12) Uani 1 1 d . . . . .
C22 C 0.5275(4) 0.6782(2) 0.9044(3) 0.0406(12) Uani 1 1 d . . . . .
H22 H 0.5171 0.6972 0.9465 0.049 Uiso 1 1 calc R U . . .
C23 C 0.5873(4) 0.7077(2) 0.8602(3) 0.0375(11) Uani 1 1 d . . . . .
C24 C 0.5962(4) 0.6801(2) 0.7985(3) 0.0378(11) Uani 1 1 d . . . . .
H24 H 0.6352 0.7000 0.7668 0.045 Uiso 1 1 calc R U . . .
S4 S 0.44602(14) 0.51894(6) 0.81128(10) 0.0615(5) Uani 1 1 d . . . . .
C25 C 0.5958(8) 0.4813(3) 0.8249(4) 0.078(2) Uani 1 1 d . . . . .
C26 C 0.5427(9) 0.4137(3) 0.8255(5) 0.0757(9) Uani 0.531(4) 1 d G . P A 1
C27 C 0.4220(8) 0.3941(3) 0.7920(5) 0.0757(9) Uani 0.531(4) 1 d G . P A 1
H27 H 0.3593 0.4212 0.7680 0.091 Uiso 0.531(4) 1 calc R U P A 1
C28 C 0.3932(7) 0.3350(4) 0.7937(5) 0.0757(9) Uani 0.531(4) 1 d G . P A 1
H28 H 0.3107 0.3217 0.7708 0.091 Uiso 0.531(4) 1 calc R U P A 1
C29 C 0.4850(9) 0.2955(3) 0.8288(5) 0.0757(9) Uani 0.531(4) 1 d G . P A 1
C30 C 0.6056(8) 0.3150(3) 0.8623(5) 0.0757(9) Uani 0.531(4) 1 d G . P A 1
H30 H 0.6683 0.2880 0.8863 0.091 Uiso 0.531(4) 1 calc R U P A 1
C31 C 0.6344(7) 0.3741(4) 0.8606(5) 0.0757(9) Uani 0.531(4) 1 d G . P A 1
H31 H 0.7169 0.3875 0.8835 0.091 Uiso 0.531(4) 1 calc R U P A 1
C32 C 0.4306(8) 0.2316(5) 0.8306(8) 0.0757(9) Uani 0.531(4) 1 d D . P A 1
O3 O 0.3128(7) 0.2279(4) 0.8177(5) 0.0757(9) Uani 0.531(4) 1 d D . P A 1
O4 O 0.5244(5) 0.2021(2) 0.8542(3) 0.0757(9) Uani 1 1 d D . . . .
C33 C 0.6419(10) 0.7696(4) 0.8794(5) 0.0965(14) Uani 1 1 d . . . . .
C34 C 0.6231(10) 0.8090(3) 0.8178(5) 0.0965(14) Uani 1 1 d . . . . .
H34A H 0.5420 0.8007 0.7831 0.145 Uiso 1 1 calc R U . . .
H34B H 0.6903 0.8032 0.7941 0.145 Uiso 1 1 calc R U . . .
H34C H 0.6244 0.8495 0.8347 0.145 Uiso 1 1 calc R U . . .
C35 C 0.6367(10) 0.7912(4) 0.9500(5) 0.0965(14) Uani 1 1 d . . . . .
H35A H 0.7013 0.8211 0.9668 0.145 Uiso 1 1 calc R U . . .
H35B H 0.6514 0.7587 0.9847 0.145 Uiso 1 1 calc R U . . .
H35C H 0.5539 0.8082 0.9459 0.145 Uiso 1 1 calc R U . . .
C36 C 0.7951(9) 0.7614(4) 0.8917(5) 0.0965(14) Uani 1 1 d . . . . .
H36A H 0.8348 0.8000 0.8943 0.145 Uiso 1 1 calc R U . . .
H36B H 0.8101 0.7394 0.8509 0.145 Uiso 1 1 calc R U . . .
H36C H 0.8308 0.7401 0.9370 0.145 Uiso 1 1 calc R U . . .
C37 C 0.1157(9) 0.1234(4) 0.8639(4) 0.086(2) Uani 1 1 d . . . . .
N1 N 0.0320(8) 0.0925(3) 0.8823(4) 0.096(2) Uani 1 1 d . . . . .
H1 H 0.0372 0.0541 0.8814 0.115 Uiso 1 1 calc R U . . .
C38 C -0.0702(12) 0.1191(5) 0.9043(8) 0.131(2) Uani 1 1 d . . . . .
H38A H -0.1474 0.1183 0.8634 0.158 Uiso 1 1 calc R U . . .
H38B H -0.0864 0.0969 0.9453 0.158 Uiso 1 1 calc R U . . .
C39 C -0.0382(11) 0.1768(5) 0.9253(8) 0.131(2) Uani 1 1 d . . . . .
H39A H 0.0254 0.1756 0.9730 0.158 Uiso 1 1 calc R U . . .
H39B H -0.1136 0.1960 0.9330 0.158 Uiso 1 1 calc R U . . .
C40 C 0.0104(12) 0.2143(5) 0.8773(8) 0.131(2) Uani 1 1 d . . . . .
H40A H -0.0564 0.2235 0.8326 0.158 Uiso 1 1 calc R U . . .
H40B H 0.0427 0.2515 0.9020 0.158 Uiso 1 1 calc R U . . .
N2 N 0.1113(8) 0.1816(3) 0.8597(4) 0.101(2) Uani 1 1 d . . . . .
H2 H 0.1703 0.2005 0.8460 0.122 Uiso 1 1 calc R U . . .
C41 C 0.2195(10) 0.0925(4) 0.8452(5) 0.104(3) Uani 1 1 d . . . . .
H41A H 0.2329 0.1095 0.8003 0.125 Uiso 1 1 calc R U . . .
H41B H 0.1970 0.0507 0.8357 0.125 Uiso 1 1 calc R U . . .
C42 C 0.3422(9) 0.0972(4) 0.9075(6) 0.093(3) Uani 1 1 d . . . . .
H42A H 0.3718 0.1382 0.9127 0.112 Uiso 1 1 calc R U . . .
H42B H 0.3269 0.0846 0.9539 0.112 Uiso 1 1 calc R U . . .
C43 C 0.4369(9) 0.0597(4) 0.8903(6) 0.099(3) Uani 1 1 d . . . . .
N3 N 0.4342(10) 0.0029(4) 0.9031(6) 0.137(4) Uani 1 1 d . . . . .
H3 H 0.3769 -0.0106 0.9230 0.165 Uiso 1 1 calc R U . . .
C44 C 0.5229(13) -0.0385(4) 0.8854(8) 0.142(5) Uani 1 1 d . . . . .
H44A H 0.4846 -0.0779 0.8763 0.170 Uiso 1 1 calc R U . . .
H44B H 0.5997 -0.0413 0.9264 0.170 Uiso 1 1 calc R U . . .
C45 C 0.5557(12) -0.0155(5) 0.8165(7) 0.128(4) Uani 1 1 d . . . . .
H45A H 0.6179 -0.0414 0.8034 0.153 Uiso 1 1 calc R U . . .
H45B H 0.4797 -0.0137 0.7750 0.153 Uiso 1 1 calc R U . . .
C46 C 0.6103(11) 0.0456(5) 0.8360(7) 0.118(4) Uani 1 1 d . . . . .
H46A H 0.6870 0.0432 0.8770 0.142 Uiso 1 1 calc R U . . .
H46B H 0.6328 0.0631 0.7939 0.142 Uiso 1 1 calc R U . . .
N4 N 0.5175(8) 0.0810(3) 0.8559(5) 0.104(2) Uani 1 1 d . . . . .
H4A H 0.5137 0.1185 0.8450 0.125 Uiso 1 1 calc R U . . .
O5 O 0.6715(7) 0.9361(3) 0.5614(4) 0.129(2) Uani 1 1 d . . . . .
C26A C 0.6024(11) 0.4182(3) 0.8228(6) 0.0757(9) Uani 0.469(4) 1 d G . P A 2
C27A C 0.6749(10) 0.3865(4) 0.7871(6) 0.0757(9) Uani 0.469(4) 1 d G . P A 2
H27A H 0.7251 0.4064 0.7616 0.091 Uiso 0.469(4) 1 calc R U P A 2
C28A C 0.6738(9) 0.3257(4) 0.7888(6) 0.0757(9) Uani 0.469(4) 1 d G . P A 2
H28A H 0.7233 0.3040 0.7644 0.091 Uiso 0.469(4) 1 calc R U P A 2
C29A C 0.6002(10) 0.2966(3) 0.8261(6) 0.0757(9) Uani 0.469(4) 1 d G . P A 2
C30A C 0.5277(10) 0.3283(4) 0.8618(6) 0.0757(9) Uani 0.469(4) 1 d G . P A 2
H30A H 0.4775 0.3084 0.8873 0.091 Uiso 0.469(4) 1 calc R U P A 2
C31A C 0.5288(10) 0.3891(4) 0.8601(6) 0.0757(9) Uani 0.469(4) 1 d G . P A 2
H31A H 0.4793 0.4108 0.8845 0.091 Uiso 0.469(4) 1 calc R U P A 2
C32A C 0.5936(17) 0.2288(7) 0.8280(9) 0.0757(9) Uani 0.469(4) 1 d . . P A 2
O3A O 0.6744(11) 0.2001(5) 0.8036(6) 0.0757(9) Uani 0.469(4) 1 d . . P A 2

loop_
_atom_site_aniso_label
_atom_site_aniso_U_11
_atom_site_aniso_U_22
_atom_site_aniso_U_33
_atom_site_aniso_U_23
_atom_site_aniso_U_13
_atom_site_aniso_U_12
S1 0.0325(6) 0.0541(9) 0.0489(8) 0.0202(7) -0.0053(5) -0.0131(5)
C1 0.0215(19) 0.045(3) 0.054(3) -0.018(2) 0.0011(19) 0.0047(18)
C2 0.038(2) 0.032(3) 0.047(3) -0.012(2) 0.005(2) 0.0042(19)
C3 0.026(2) 0.038(3) 0.050(3) -0.012(2) 0.0029(19) -0.0003(18)
C4 0.0214(19) 0.041(3) 0.055(3) -0.012(2) 0.0064(19) 0.0030(18)
C5 0.031(2) 0.032(3) 0.046(3) -0.013(2) 0.0099(19) 0.0000(18)
C6 0.028(2) 0.037(3) 0.046(3) -0.014(2) 0.0003(19) -0.0011(18)
S2 0.0450(7) 0.0340(7) 0.0603(9) -0.0145(6) 0.0011(6) 0.0035(5)
C7 0.156(8) 0.049(4) 0.076(5) -0.008(4) 0.035(5) -0.016(5)
C8 0.132(7) 0.047(4) 0.070(5) -0.001(4) 0.022(5) -0.004(4)
C9 0.098(6) 0.087(6) 0.069(5) 0.008(4) 0.013(4) 0.002(5)
C10 0.105(6) 0.069(5) 0.096(6) 0.013(5) 0.029(5) 0.028(5)
C11 0.135(8) 0.049(4) 0.089(6) 0.009(4) 0.044(6) 0.022(5)
C12 0.135(8) 0.047(4) 0.089(6) 0.004(4) -0.001(5) 0.000(5)
C13 0.138(8) 0.047(4) 0.095(6) 0.005(4) -0.014(6) 0.016(5)
C14 0.119(8) 0.052(5) 0.131(8) 0.011(5) 0.051(7) 0.026(5)
O1 0.173(7) 0.069(4) 0.168(7) 0.037(4) 0.094(6) 0.055(4)
O2 0.169(8) 0.050(4) 0.195(8) 0.008(4) 0.076(7) 0.014(4)
C15 0.035(2) 0.034(3) 0.052(3) -0.010(2) 0.011(2) -0.0013(19)
C16 0.076(4) 0.036(3) 0.061(4) 0.003(3) 0.018(3) 0.006(3)
C17 0.075(4) 0.045(3) 0.057(4) -0.017(3) 0.026(3) 0.004(3)
C18 0.048(3) 0.058(4) 0.103(6) -0.041(4) 0.003(3) 0.020(3)
S3 0.0268(5) 0.0463(8) 0.0548(9) -0.0180(6) 0.0051(5) -0.0091(5)
C19 0.025(2) 0.034(3) 0.051(3) 0.001(2) 0.0039(19) -0.0052(18)
C20 0.0248(19) 0.028(2) 0.050(3) 0.002(2) -0.0038(19) -0.0106(17)
C21 0.024(2) 0.039(3) 0.039(3) 0.007(2) -0.0091(18) -0.0040(18)
C22 0.038(2) 0.038(3) 0.042(3) 0.001(2) 0.005(2) -0.010(2)
C23 0.042(2) 0.034(3) 0.034(3) -0.002(2) 0.005(2) -0.008(2)
C24 0.035(2) 0.036(3) 0.037(3) -0.005(2) 0.0008(19) -0.0107(19)
S4 0.0554(8) 0.0350(7) 0.0774(12) 0.0035(7) -0.0106(7) -0.0219(6)
C25 0.101(5) 0.035(3) 0.085(5) -0.007(3) 0.004(4) 0.020(3)
C26 0.093(2) 0.0531(17) 0.076(2) 0.0050(14) 0.0138(16) -0.0154(14)
C27 0.093(2) 0.0531(17) 0.076(2) 0.0050(14) 0.0138(16) -0.0154(14)
C28 0.093(2) 0.0531(17) 0.076(2) 0.0050(14) 0.0138(16) -0.0154(14)
C29 0.093(2) 0.0531(17) 0.076(2) 0.0050(14) 0.0138(16) -0.0154(14)
C30 0.093(2) 0.0531(17) 0.076(2) 0.0050(14) 0.0138(16) -0.0154(14)
C31 0.093(2) 0.0531(17) 0.076(2) 0.0050(14) 0.0138(16) -0.0154(14)
C32 0.093(2) 0.0531(17) 0.076(2) 0.0050(14) 0.0138(16) -0.0154(14)
O3 0.093(2) 0.0531(17) 0.076(2) 0.0050(14) 0.0138(16) -0.0154(14)
O4 0.093(2) 0.0531(17) 0.076(2) 0.0050(14) 0.0138(16) -0.0154(14)
C33 0.145(4) 0.059(2) 0.088(3) -0.016(2) 0.035(3) -0.045(3)
C34 0.145(4) 0.059(2) 0.088(3) -0.016(2) 0.035(3) -0.045(3)
C35 0.145(4) 0.059(2) 0.088(3) -0.016(2) 0.035(3) -0.045(3)
C36 0.145(4) 0.059(2) 0.088(3) -0.016(2) 0.035(3) -0.045(3)
C37 0.121(7) 0.071(6) 0.066(5) 0.003(4) 0.026(5) -0.016(5)
N1 0.122(6) 0.066(4) 0.104(6) 0.004(4) 0.038(5) -0.022(4)
C38 0.127(5) 0.079(4) 0.177(7) -0.017(4) 0.021(5) 0.000(4)
C39 0.127(5) 0.079(4) 0.177(7) -0.017(4) 0.021(5) 0.000(4)
C40 0.127(5) 0.079(4) 0.177(7) -0.017(4) 0.021(5) 0.000(4)
N2 0.135(6) 0.062(4) 0.098(5) -0.006(4) 0.015(5) -0.036(4)
C41 0.148(9) 0.091(7) 0.091(7) -0.018(5) 0.060(7) -0.042(6)
C42 0.122(7) 0.057(5) 0.116(7) -0.016(5) 0.059(6) -0.024(5)
C43 0.113(7) 0.065(5) 0.134(8) -0.016(5) 0.061(6) -0.028(5)
N3 0.175(9) 0.058(5) 0.215(11) -0.013(6) 0.114(8) -0.022(5)
C44 0.184(12) 0.059(6) 0.219(14) -0.023(7) 0.117(11) -0.021(7)
C45 0.139(10) 0.098(8) 0.159(11) -0.033(8) 0.064(8) -0.005(7)
C46 0.120(8) 0.104(8) 0.152(10) -0.019(7) 0.073(8) -0.012(6)
N4 0.116(6) 0.065(5) 0.142(7) -0.004(4) 0.051(5) -0.018(4)
O5 0.148(6) 0.099(5) 0.144(6) 0.022(5) 0.048(5) 0.019(5)
C26A 0.093(2) 0.0531(17) 0.076(2) 0.0050(14) 0.0138(16) -0.0154(14)
C27A 0.093(2) 0.0531(17) 0.076(2) 0.0050(14) 0.0138(16) -0.0154(14)
C28A 0.093(2) 0.0531(17) 0.076(2) 0.0050(14) 0.0138(16) -0.0154(14)
C29A 0.093(2) 0.0531(17) 0.076(2) 0.0050(14) 0.0138(16) -0.0154(14)
C30A 0.093(2) 0.0531(17) 0.076(2) 0.0050(14) 0.0138(16) -0.0154(14)
C31A 0.093(2) 0.0531(17) 0.076(2) 0.0050(14) 0.0138(16) -0.0154(14)
C32A 0.093(2) 0.0531(17) 0.076(2) 0.0050(14) 0.0138(16) -0.0154(14)
O3A 0.093(2) 0.0531(17) 0.076(2) 0.0050(14) 0.0138(16) -0.0154(14)

loop_
_atom_type_symbol
_atom_type_description
_atom_type_scat_dispersion_real
_atom_type_scat_dispersion_imag
_atom_type_scat_source
C C 0.0033 0.0016 'International Tables Vol C Tables 4.2.6.8 and 6.1.1.4'
H H 0.0000 0.0000 'International Tables Vol C Tables 4.2.6.8 and 6.1.1.4'
N N 0.0061 0.0033 'International Tables Vol C Tables 4.2.6.8 and 6.1.1.4'
O O 0.0106 0.0060 'International Tables Vol C Tables 4.2.6.8 and 6.1.1.4'
S S 0.1246 0.1234 'International Tables Vol C Tables 4.2.6.8 and 6.1.1.4'

loop_
_geom_angle_atom_site_label_1
_geom_angle_atom_site_label_2
_geom_angle_atom_site_label_3
_geom_angle
_geom_angle_site_symmetry_3
C21 S1 C1 108.4(2) 2_556
C6 C1 C2 121.7(4) .
C6 C1 S1 114.2(3) 2_556
C2 C1 S1 123.6(4) 2_556
C1 C2 C3 117.0(4) .
C1 C2 S2 122.2(4) .
C3 C2 S2 120.8(4) .
C4 C3 C2 120.9(4) .
C4 C3 S3 115.3(3) .
C2 C3 S3 123.3(4) .
C3 C4 C5 122.0(4) .
C3 C4 H4 119.0 .
C5 C4 H4 119.0 .
C4 C5 C6 116.7(4) .
C4 C5 C15 123.3(4) .
C6 C5 C15 119.9(4) .
C1 C6 C5 121.5(4) .
C1 C6 H6 119.3 .
C5 C6 H6 119.3 .
C2 S2 C7 98.6(3) .
C8 C7 S2 110.8(6) .
C8 C7 H7A 109.5 .
S2 C7 H7A 109.5 .
C8 C7 H7B 109.5 .
S2 C7 H7B 109.5 .
H7A C7 H7B 108.1 .
C13 C8 C9 118.1(8) .
C13 C8 C7 119.4(8) .
C9 C8 C7 122.4(8) .
C8 C9 C10 120.3(8) .
C8 C9 H9 119.9 .
C10 C9 H9 119.9 .
C11 C10 C9 120.5(8) .
C11 C10 H10 119.8 .
C9 C10 H10 119.8 .
C10 C11 C12 119.4(8) .
C10 C11 C14 119.7(9) .
C12 C11 C14 120.9(10) .
C11 C12 C13 120.0(9) .
C11 C12 H12 120.0 .
C13 C12 H12 120.0 .
C8 C13 C12 121.6(8) .
C8 C13 H13 119.2 .
C12 C13 H13 119.2 .
O1 C14 O2 126.7(9) .
O1 C14 C11 117.6(11) .
O2 C14 C11 115.7(8) .
C5 C15 C17 109.2(5) .
C5 C15 C18 112.3(4) .
C17 C15 C18 108.3(5) .
C5 C15 C16 108.9(4) .
C17 C15 C16 108.6(5) .
C18 C15 C16 109.4(5) .
C15 C16 H16A 109.5 .
C15 C16 H16B 109.5 .
H16A C16 H16B 109.5 .
C15 C16 H16C 109.5 .
H16A C16 H16C 109.5 .
H16B C16 H16C 109.5 .
C15 C17 H17A 109.5 .
C15 C17 H17B 109.5 .
H17A C17 H17B 109.5 .
C15 C17 H17C 109.5 .
H17A C17 H17C 109.5 .
H17B C17 H17C 109.5 .
C15 C18 H18A 109.5 .
C15 C18 H18B 109.5 .
H18A C18 H18B 109.5 .
C15 C18 H18C 109.5 .
H18A C18 H18C 109.5 .
H18B C18 H18C 109.5 .
C19 S3 C3 107.0(2) .
C24 C19 C20 119.5(5) .
C24 C19 S3 114.3(4) .
C20 C19 S3 125.8(4) .
C21 C20 C19 118.2(4) .
C21 C20 S4 120.1(4) .
C19 C20 S4 121.7(4) .
C20 C21 C22 120.3(5) .
C20 C21 S1 124.3(4) .
C22 C21 S1 114.8(4) .
C23 C22 C21 122.0(5) .
C23 C22 H22 119.0 .
C21 C22 H22 119.0 .
C24 C23 C22 117.6(5) .
C24 C23 C33 120.8(5) .
C22 C23 C33 121.6(5) .
C23 C24 C19 122.2(5) .
C23 C24 H24 118.9 .
C19 C24 H24 118.9 .
C20 S4 C25 101.0(3) .
C27 C26 C31 120.0 .
C26 C27 C28 120.0 .
C26 C27 H27 120.0 .
C28 C27 H27 120.0 .
C29 C28 C27 120.0 .
C29 C28 H28 120.0 .
C27 C28 H28 120.0 .
C28 C29 C30 120.0 .
C28 C29 C32 112.2(6) .
C30 C29 C32 127.6(6) .
C31 C30 C29 120.0 .
C31 C30 H30 120.0 .
C29 C30 H30 120.0 .
C30 C31 C26 120.0 .
C30 C31 H31 120.0 .
C26 C31 H31 120.0 .
O4 C32 O3 140.1(11) .
O4 C32 C29 103.1(8) .
O3 C32 C29 115.9(9) .
C34 C33 C35 120.7(8) .
C34 C33 C23 114.5(7) .
C35 C33 C23 114.8(7) .
C34 C33 C36 95.8(7) .
C35 C33 C36 101.7(7) .
C23 C33 C36 104.5(7) .
C33 C34 H34A 109.5 .
C33 C34 H34B 109.5 .
H34A C34 H34B 109.5 .
C33 C34 H34C 109.5 .
H34A C34 H34C 109.5 .
H34B C34 H34C 109.5 .
C33 C35 H35A 109.5 .
C33 C35 H35B 109.5 .
H35A C35 H35B 109.5 .
C33 C35 H35C 109.5 .
H35A C35 H35C 109.5 .
H35B C35 H35C 109.5 .
C33 C36 H36A 109.5 .
C33 C36 H36B 109.5 .
H36A C36 H36B 109.5 .
C33 C36 H36C 109.5 .
H36A C36 H36C 109.5 .
H36B C36 H36C 109.5 .
N1 C37 N2 123.1(10) .
N1 C37 C41 118.1(8) .
N2 C37 C41 118.8(8) .
C37 N1 C38 122.0(9) .
C37 N1 H1 119.0 .
C38 N1 H1 119.0 .
C39 C38 N1 108.8(10) .
C39 C38 H38A 109.9 .
N1 C38 H38A 109.9 .
C39 C38 H38B 109.9 .
N1 C38 H38B 109.9 .
H38A C38 H38B 108.3 .
C38 C39 C40 118.8(12) .
C38 C39 H39A 107.6 .
C40 C39 H39A 107.6 .
C38 C39 H39B 107.6 .
C40 C39 H39B 107.6 .
H39A C39 H39B 107.1 .
N2 C40 C39 106.3(9) .
N2 C40 H40A 110.5 .
C39 C40 H40A 110.5 .
N2 C40 H40B 110.5 .
C39 C40 H40B 110.5 .
H40A C40 H40B 108.7 .
C37 N2 C40 121.0(9) .
C37 N2 H2 119.5 .
C40 N2 H2 119.5 .
C37 C41 C42 111.1(8) .
C37 C41 H41A 109.4 .
C42 C41 H41A 109.4 .
C37 C41 H41B 109.4 .
C42 C41 H41B 109.4 .
H41A C41 H41B 108.0 .
C43 C42 C41 108.7(8) .
C43 C42 H42A 109.9 .
C41 C42 H42A 109.9 .
C43 C42 H42B 109.9 .
C41 C42 H42B 109.9 .
H42A C42 H42B 108.3 .
N3 C43 N4 120.0(9) .
N3 C43 C42 118.7(8) .
N4 C43 C42 121.0(8) .
C43 N3 C44 122.7(9) .
C43 N3 H3 118.7 .
C44 N3 H3 118.7 .
N3 C44 C45 107.6(10) .
N3 C44 H44A 110.2 .
C45 C44 H44A 110.2 .
N3 C44 H44B 110.2 .
C45 C44 H44B 110.2 .
H44A C44 H44B 108.5 .
C46 C45 C44 105.7(9) .
C46 C45 H45A 110.6 .
C44 C45 H45A 110.6 .
C46 C45 H45B 110.6 .
C44 C45 H45B 110.6 .
H45A C45 H45B 108.7 .
N4 C46 C45 108.4(8) .
N4 C46 H46A 110.0 .
C45 C46 H46A 110.0 .
N4 C46 H46B 110.0 .
C45 C46 H46B 110.0 .
H46A C46 H46B 108.4 .
C43 N4 C46 123.1(8) .
C43 N4 H4A 118.5 .
C46 N4 H4A 118.5 .
C27A C26A C31A 120.0 .
C28A C27A C26A 120.0 .
C28A C27A H27A 120.0 .
C26A C27A H27A 120.0 .
C29A C28A C27A 120.0 .
C29A C28A H28A 120.0 .
C27A C28A H28A 120.0 .
C28A C29A C30A 120.0 .
C28A C29A C32A 121.8(9) .
C30A C29A C32A 118.1(9) .
C31A C30A C29A 120.0 .
C31A C30A H30A 120.0 .
C29A C30A H30A 120.0 .
C30A C31A C26A 120.0 .
C30A C31A H31A 120.0 .
C26A C31A H31A 120.0 .
O4 C32A O3A 118.7(14) .
O4 C32A C29A 124.1(15) .
O3A C32A C29A 117.1(13) .

loop_
_geom_bond_atom_site_label_1
_geom_bond_atom_site_label_2
_geom_bond_distance
_geom_bond_site_symmetry_2
S1 C21 1.765(5) .
S1 C1 1.765(5) 2_556
C1 C6 1.378(7) .
C1 C2 1.395(7) .
C1 S1 1.787(5) 2_556
C2 C3 1.413(6) .
C2 S2 1.772(5) .
C3 C4 1.379(7) .
C3 S3 1.765(5) .
C4 C5 1.396(6) .
C4 H4 0.9500 .
C5 C6 1.407(6) .
C5 C15 1.518(7) .
C6 H6 0.9500 .
S2 C7 1.801(8) .
C7 C8 1.494(10) .
C7 H7A 0.9900 .
C7 H7B 0.9900 .
C8 C13 1.380(12) .
C8 C9 1.384(11) .
C9 C10 1.411(12) .
C9 H9 0.9500 .
C10 C11 1.372(13) .
C10 H10 0.9500 .
C11 C12 1.376(12) .
C11 C14 1.516(12) .
C12 C13 1.392(11) .
C12 H12 0.9500 .
C13 H13 0.9500 .
C14 O1 1.258(11) .
C14 O2 1.301(12) .
C15 C17 1.536(8) .
C15 C18 1.535(7) .
C15 C16 1.539(8) .
C16 H16A 0.9800 .
C16 H16B 0.9800 .
C16 H16C 0.9800 .
C17 H17A 0.9800 .
C17 H17B 0.9800 .
C17 H17C 0.9800 .
C18 H18A 0.9800 .
C18 H18B 0.9800 .
C18 H18C 0.9800 .
S3 C19 1.765(5) .
C19 C24 1.400(7) .
C19 C20 1.405(7) .
C20 C21 1.382(7) .
C20 S4 1.778(5) .
C21 C22 1.392(7) .
C22 C23 1.381(7) .
C22 H22 0.9500 .
C23 C24 1.365(7) .
C23 C33 1.544(9) .
C24 H24 0.9500 .
S4 C25 1.824(8) .
C25 C26A 1.444(9) .
C25 C26 1.655(9) .
C26 C27 1.3900 .
C26 C31 1.3900 .
C27 C28 1.3900 .
C27 H27 0.9500 .
C28 C29 1.3900 .
C28 H28 0.9500 .
C29 C30 1.3900 .
C29 C32 1.583(13) .
C30 C31 1.3900 .
C30 H30 0.9500 .
C31 H31 0.9500 .
C32 O4 1.218(7) .
C32 O3 1.263(7) .
O4 C32A 1.191(17) .
C33 C34 1.450(12) .
C33 C35 1.453(11) .
C33 C36 1.660(14) .
C34 H34A 0.9800 .
C34 H34B 0.9800 .
C34 H34C 0.9800 .
C35 H35A 0.9800 .
C35 H35B 0.9800 .
C35 H35C 0.9800 .
C36 H36A 0.9800 .
C36 H36B 0.9800 .
C36 H36C 0.9800 .
C37 N1 1.287(11) .
C37 N2 1.333(11) .
C37 C41 1.473(13) .
N1 C38 1.445(13) .
N1 H1 0.8800 .
C38 C39 1.396(14) .
C38 H38A 0.9900 .
C38 H38B 0.9900 .
C39 C40 1.463(17) .
C39 H39A 0.9900 .
C39 H39B 0.9900 .
C40 N2 1.459(13) .
C40 H40A 0.9900 .
C40 H40B 0.9900 .
N2 H2 0.8800 .
C41 C42 1.550(14) .
C41 H41A 0.9900 .
C41 H41B 0.9900 .
C42 C43 1.458(12) .
C42 H42A 0.9900 .
C42 H42B 0.9900 .
C43 N3 1.323(11) .
C43 N4 1.336(11) .
N3 C44 1.469(13) .
N3 H3 0.8800 .
C44 C45 1.551(16) .
C44 H44A 0.9900 .
C44 H44B 0.9900 .
C45 C46 1.527(14) .
C45 H45A 0.9900 .
C45 H45B 0.9900 .
C46 N4 1.439(12) .
C46 H46A 0.9900 .
C46 H46B 0.9900 .
N4 H4A 0.8800 .
C26A C27A 1.3900 .
C26A C31A 1.3900 .
C27A C28A 1.3900 .
C27A H27A 0.9500 .
C28A C29A 1.3900 .
C28A H28A 0.9500 .
C29A C30A 1.3900 .
C29A C32A 1.552(17) .
C30A C31A 1.3900 .
C30A H30A 0.9500 .
C31A H31A 0.9500 .
C32A O3A 1.30(2) .
